data_4112150
loop_
_publ_author_name
'Adam J. Clarke'
'Michael J. Ingleson'
'Gabriele Kociok-K\"ohn'
'Mary F. Mahon'
'Nathan J. Patmore'
'Jonathan P. Rourke'
'Giuseppe D. Ruggiero'
'Andrew S. Weller'

_publ_section_title
;
 Silver-Phosphine Complexes of the Highly Methylated Carborane Monoanion
 [closo-1-H-CB11Me11]-
;
_journal_name_full 'Journal of the American Chemical Society'
_journal_page_first 1503
_journal_page_last 1517
_journal_paper_doi 10.1021/ja038173m
_journal_volume 126
_journal_year 2004
_chemical_formula_sum 'C12 H34 Ag B11'
_chemical_formula_weight 405.17
_chemical_name_common 'Compound 1'
_chemical_name_systematic
;
 ?
;
_space_group_IT_number 14
_symmetry_cell_setting monoclinic
_symmetry_space_group_name_Hall '-P 2yab'
_symmetry_space_group_name_H-M 'P 1 21/a 1'
_atom_sites_solution_hydrogens geom
_atom_sites_solution_primary direct
_atom_sites_solution_secondary difmap
_audit_creation_method SHELXL-97
_cell_angle_alpha 90.00
_cell_angle_beta 112.50
_cell_angle_gamma 90.00
_cell_formula_units_Z 4
_cell_length_a 15.70000(10)
_cell_length_b 8.99300(10)
_cell_length_c 15.7050(2)
_cell_measurement_reflns_used 25
_cell_measurement_temperature 150(2)
_cell_measurement_theta_max 18
_cell_measurement_theta_min 12
_cell_volume 2048.60(4)
_computing_data_reduction 'Denzo and Scalepack (otwinowski & Minor, 1997)'
_computing_molecular_graphics 'ORTEX (P.McArdle, 1995)'
_computing_publication_material 'SHELXL-97/2 (Sheldrick,1997)'
_computing_structure_refinement 'SHELXL-97 (Sheldrick, 1997)'
_computing_structure_solution 'SHELXS-97 (Sheldrick, 1990)'
_diffrn_ambient_temperature 150(2)
_diffrn_measured_fraction_theta_full 0.995
_diffrn_measured_fraction_theta_max 0.995
_diffrn_measurement_device_type KappaCCD
_diffrn_measurement_method KappaCCD
_diffrn_radiation_monochromator graphite
_diffrn_radiation_source 'fine-focus sealed tube'
_diffrn_radiation_type MoK\a
_diffrn_radiation_wavelength 0.71073
_diffrn_reflns_av_R_equivalents 0.0345
_diffrn_reflns_av_sigmaI/netI 0.0229
_diffrn_reflns_limit_h_max 23
_diffrn_reflns_limit_h_min -23
_diffrn_reflns_limit_k_max 13
_diffrn_reflns_limit_k_min -13
_diffrn_reflns_limit_l_max 23
_diffrn_reflns_limit_l_min -23
_diffrn_reflns_number 47563
_diffrn_reflns_theta_full 32.04
_diffrn_reflns_theta_max 32.04
_diffrn_reflns_theta_min 3.61
_exptl_absorpt_coefficient_mu 0.975
_exptl_absorpt_correction_T_max 0.86
_exptl_absorpt_correction_T_min 0.81
_exptl_absorpt_correction_type multi-scan
_exptl_crystal_colour Colourless
_exptl_crystal_density_diffrn 1.314
_exptl_crystal_description Block
_exptl_crystal_F_000 832
_exptl_crystal_size_max 0.25
_exptl_crystal_size_mid 0.38
_exptl_crystal_size_min 0.50
_refine_diff_density_max 1.611
_refine_diff_density_min -1.771
_refine_diff_density_rms 0.113
_refine_ls_extinction_coef 0.0134(9)
_refine_ls_extinction_expression Fc^*^=kFc[1+0.001xFc^2^\l^3^/sin(2\q)]^-1/4^
_refine_ls_extinction_method SHELXL
_refine_ls_goodness_of_fit_ref 1.077
_refine_ls_hydrogen_treatment mixed
_refine_ls_matrix_type full
_refine_ls_number_parameters 238
_refine_ls_number_reflns 7100
_refine_ls_number_restraints 0
_refine_ls_restrained_S_all 1.077
_refine_ls_R_factor_all 0.0402
_refine_ls_R_factor_gt 0.0337
_refine_ls_shift/su_max 0.022
_refine_ls_shift/su_mean 0.001
_refine_ls_structure_factor_coef Fsqd
_refine_ls_weighting_details
; calc
 [1.00000+0.00000exp(0.00(sin\q/\l)^2^)]/
   [\s^2^(Fo^2^)+0.0000+2.1924*P+(0.0350P)^2^+0.0000sin\q/\l]
 where P = 0.00000Fo^2^ + 1.00000Fc^2^
;
_refine_ls_weighting_scheme calc
_refine_ls_wR_factor_gt 0.0853
_refine_ls_wR_factor_ref 0.0895
_reflns_number_gt 6230
_reflns_number_total 7100
_reflns_threshold_expression >2sigma(I)
_cod_data_source_file ja038173msi20030828_055650.cif
_cod_data_source_block c:\backup\h02asw3
_cod_original_cell_volume 2048.57(4)
_cod_database_code 4112150

loop_
_symmetry_equiv_pos_as_xyz
'x, y, z'
'-x+1/2, y+1/2, -z'
'-x, -y, -z'
'x-1/2, -y-1/2, z'

loop_
_atom_site_label
_atom_site_type_symbol
_atom_site_fract_x
_atom_site_fract_y
_atom_site_fract_z
_atom_site_U_iso_or_equiv
_atom_site_adp_type
_atom_site_occupancy
_atom_site_symmetry_multiplicity
_atom_site_calc_flag
_atom_site_refinement_flags
Ag1 Ag 0.624929(9) 0.417527(17) 0.352753(10) 0.03052(6) Uani 1 1 d .
C1 C 0.18463(11) 0.47217(18) 0.13162(10) 0.0194(3) Uani 1 1 d .
H1 H 0.1531 0.4486 0.0559 0.023 Uiso 1 1 calc R
C2 C 0.34704(15) 0.5810(2) 0.10822(14) 0.0295(4) Uani 1 1 d .
H2A H 0.3197 0.5235 0.0512 0.044 Uiso 1 1 calc R
H2B H 0.4119 0.5529 0.1398 0.044 Uiso 1 1 calc R
H2C H 0.3429 0.6874 0.0935 0.044 Uiso 1 1 calc R
C3 C 0.30883(13) 0.2243(2) 0.15409(13) 0.0277(3) Uani 1 1 d .
H3A H 0.3592 0.1734 0.2030 0.042 Uiso 0.50 1 calc PR
H3B H 0.3313 0.2628 0.1081 0.042 Uiso 0.50 1 calc PR
H3C H 0.2583 0.1541 0.1246 0.042 Uiso 0.50 1 calc PR
H3D H 0.2733 0.2201 0.0875 0.042 Uiso 0.50 1 calc PR
H3E H 0.3013 0.1307 0.1824 0.042 Uiso 0.50 1 calc PR
H3F H 0.3742 0.2394 0.1659 0.042 Uiso 0.50 1 calc PR
C4 C 0.09657(13) 0.2086(2) 0.16239(14) 0.0305(4) Uani 1 1 d .
H4A H 0.0757 0.2079 0.0951 0.046 Uiso 1 1 calc R
H4B H 0.0430 0.2136 0.1798 0.046 Uiso 1 1 calc R
H4C H 0.1314 0.1175 0.1875 0.046 Uiso 1 1 calc R
C5 C 0.00452(12) 0.5532(2) 0.12533(14) 0.0312(4) Uani 1 1 d .
H5A H -0.0060 0.6450 0.0891 0.047 Uiso 1 1 calc R
H5B H -0.0277 0.5589 0.1677 0.047 Uiso 1 1 calc R
H5C H -0.0190 0.4683 0.0838 0.047 Uiso 1 1 calc R
C6 C 0.15859(15) 0.7855(2) 0.09085(14) 0.0320(4) Uani 1 1 d .
H6A H 0.1360 0.7435 0.0286 0.048 Uiso 1 1 calc R
H6B H 0.2096 0.8541 0.0986 0.048 Uiso 1 1 calc R
H6C H 0.1085 0.8394 0.1000 0.048 Uiso 1 1 calc R
C7 C 0.45121(12) 0.4495(2) 0.33601(14) 0.0283(3) Uani 1 1 d .
C8 C 0.29559(14) 0.2123(2) 0.37198(14) 0.0288(4) Uani 1 1 d .
H8A H 0.2828 0.2282 0.4277 0.043 Uiso 1 1 calc R
H8B H 0.3620 0.1986 0.3892 0.043 Uiso 1 1 calc R
H8C H 0.2628 0.1234 0.3397 0.043 Uiso 1 1 calc R
C9 C 0.09972(14) 0.4230(2) 0.35431(14) 0.0287(4) Uani 1 1 d .
H9A H 0.0841 0.5150 0.3785 0.043 Uiso 1 1 calc R
H9B H 0.1338 0.3568 0.4056 0.043 Uiso 1 1 calc R
H9C H 0.0430 0.3737 0.3138 0.043 Uiso 1 1 calc R
C10 C 0.14054(14) 0.7881(2) 0.30840(14) 0.0286(3) Uani 1 1 d .
H10A H 0.1401 0.7654 0.3692 0.043 Uiso 0.50 1 calc PR
H10B H 0.0774 0.8065 0.2648 0.043 Uiso 0.50 1 calc PR
H10C H 0.1782 0.8769 0.3126 0.043 Uiso 0.50 1 calc PR
H10D H 0.1237 0.8671 0.2618 0.043 Uiso 0.50 1 calc PR
H10E H 0.1864 0.8260 0.3663 0.043 Uiso 0.50 1 calc PR
H10F H 0.0855 0.7556 0.3185 0.043 Uiso 0.50 1 calc PR
C11 C 0.35814(14) 0.8052(2) 0.29788(15) 0.0315(4) Uani 1 1 d .
H11A H 0.4161 0.7878 0.2896 0.047 Uiso 1 1 calc R
H11B H 0.3713 0.8272 0.3628 0.047 Uiso 1 1 calc R
H11C H 0.3258 0.8897 0.2597 0.047 Uiso 1 1 calc R
C12 C 0.32069(14) 0.5713(2) 0.45800(12) 0.0311(4) Uani 1 1 d .
H12A H 0.3491 0.6702 0.4687 0.047 Uiso 1 1 calc R
H12B H 0.3679 0.4961 0.4879 0.047 Uiso 1 1 calc R
H12C H 0.2729 0.5670 0.4838 0.047 Uiso 1 1 calc R
B2 B 0.29294(12) 0.5475(2) 0.17331(12) 0.0195(3) Uani 1 1 d .
B3 B 0.27267(12) 0.35821(19) 0.19710(12) 0.0187(3) Uani 1 1 d .
B4 B 0.16102(12) 0.3498(2) 0.20285(12) 0.0198(3) Uani 1 1 d .
B5 B 0.11195(12) 0.5325(2) 0.18265(12) 0.0202(3) Uani 1 1 d .
B6 B 0.19390(13) 0.6548(2) 0.16471(12) 0.0209(3) Uani 1 1 d .
B7 B 0.34238(12) 0.4767(2) 0.28729(12) 0.0181(3) Uani 1 1 d .
B8 B 0.26159(12) 0.35391(19) 0.30557(12) 0.0187(3) Uani 1 1 d .
B9 B 0.16233(12) 0.4616(2) 0.29689(12) 0.0190(3) Uani 1 1 d .
B10 B 0.18332(12) 0.64952(19) 0.27316(12) 0.0191(3) Uani 1 1 d .
B11 B 0.29473(12) 0.65982(19) 0.26761(12) 0.0196(3) Uani 1 1 d .
B12 B 0.27509(12) 0.5392(2) 0.34908(12) 0.0187(3) Uani 1 1 d .
H7B H 0.484(3) 0.529(5) 0.363(3) 0.070(11) Uiso 1 1 d .
H7C H 0.472(3) 0.371(4) 0.383(3) 0.072(11) Uiso 1 1 d .
H7A H 0.475(4) 0.420(5) 0.292(4) 0.118(18) Uiso 1 1 d .

loop_
_atom_site_aniso_label
_atom_site_aniso_U_11
_atom_site_aniso_U_22
_atom_site_aniso_U_33
_atom_site_aniso_U_23
_atom_site_aniso_U_13
_atom_site_aniso_U_12
Ag1 0.02499(8) 0.03491(9) 0.03318(9) 0.00216(5) 0.01284(6) 0.00335(5)
C1 0.0204(6) 0.0203(7) 0.0166(6) -0.0006(5) 0.0060(5) -0.0003(5)
C2 0.0360(9) 0.0319(9) 0.0284(8) 0.0025(7) 0.0211(8) -0.0012(7)
C3 0.0328(9) 0.0232(8) 0.0305(8) -0.0061(6) 0.0159(7) 0.0021(6)
C4 0.0288(8) 0.0238(8) 0.0379(10) -0.0063(7) 0.0116(7) -0.0087(6)
C5 0.0190(7) 0.0373(10) 0.0320(9) 0.0002(7) 0.0039(7) 0.0033(7)
C6 0.0413(10) 0.0259(8) 0.0291(9) 0.0110(7) 0.0138(8) 0.0070(7)
C7 0.0164(7) 0.0358(9) 0.0303(8) -0.0009(7) 0.0063(6) 0.0014(6)
C8 0.0321(9) 0.0244(8) 0.0328(9) 0.0105(7) 0.0157(7) 0.0052(7)
C9 0.0290(8) 0.0282(8) 0.0367(9) 0.0046(7) 0.0214(7) 0.0002(7)
C10 0.0343(9) 0.0210(7) 0.0354(9) -0.0026(6) 0.0188(8) 0.0037(6)
C11 0.0337(9) 0.0226(8) 0.0406(10) -0.0057(7) 0.0170(8) -0.0098(7)
C12 0.0320(9) 0.0409(10) 0.0179(7) -0.0047(7) 0.0067(6) 0.0010(7)
B2 0.0212(7) 0.0194(7) 0.0193(7) -0.0001(6) 0.0094(6) -0.0012(6)
B3 0.0197(7) 0.0173(7) 0.0199(7) -0.0016(6) 0.0084(6) 0.0000(6)
B4 0.0185(7) 0.0176(7) 0.0226(7) -0.0014(6) 0.0071(6) -0.0017(6)
B5 0.0182(7) 0.0208(7) 0.0206(7) 0.0005(6) 0.0061(6) 0.0017(6)
B6 0.0242(8) 0.0181(7) 0.0207(7) 0.0023(6) 0.0090(6) 0.0020(6)
B7 0.0169(7) 0.0192(7) 0.0183(7) -0.0003(6) 0.0067(6) -0.0004(6)
B8 0.0197(7) 0.0173(7) 0.0200(7) 0.0016(6) 0.0088(6) 0.0011(6)
B9 0.0185(7) 0.0185(7) 0.0212(7) 0.0012(6) 0.0091(6) -0.0002(6)
B10 0.0208(7) 0.0162(7) 0.0213(7) 0.0001(6) 0.0092(6) 0.0012(6)
B11 0.0208(7) 0.0175(7) 0.0219(7) -0.0023(6) 0.0097(6) -0.0027(6)
B12 0.0198(7) 0.0201(7) 0.0161(7) -0.0011(6) 0.0066(6) 0.0005(6)

loop_
_atom_type_symbol
_atom_type_description
_atom_type_scat_dispersion_real
_atom_type_scat_dispersion_imag
_atom_type_scat_source
C C 0.0033 0.0016 'International Tables Vol C Tables 4.2.6.8 and 6.1.1.4'
B B 0.0013 0.0007 'International Tables Vol C Tables 4.2.6.8 and 6.1.1.4'
H H 0.0000 0.0000 'International Tables Vol C Tables 4.2.6.8 and 6.1.1.4'
Ag Ag -0.8971 1.1015 'International Tables Vol C Tables 4.2.6.8 and 6.1.1.4'

loop_
_geom_angle_atom_site_label_1
_geom_angle_atom_site_label_2
_geom_angle_atom_site_label_3
_geom_angle
_geom_angle_site_symmetry_1
_geom_angle_site_symmetry_3
H7A Ag1 H10C 109.2 . 4_675
H7A Ag1 H10E 110.4 . 4_675
H10C Ag1 H10E 21.8 4_675 4_675
H7A Ag1 H7B 35.7(15) . .
H10C Ag1 H7B 97.1 4_675 .
H10E Ag1 H7B 86.8 4_675 .
H7A Ag1 H7C 34.9(15) . .
H10C Ag1 H7C 130.5 4_675 .
H10E Ag1 H7C 118.8 4_675 .
H7B Ag1 H7C 33.5(11) . .
H7A Ag1 C7 19.6(15) . .
H10C Ag1 C7 111.5 4_675 .
H10E Ag1 C7 105.0 4_675 .
H7B Ag1 C7 19.7(10) . .
H7C Ag1 C7 21.4(9) . .
H7A Ag1 C10 93.7(12) . 4_675
H10C Ag1 C10 18.8 4_675 4_675
H10E Ag1 C10 20.5 4_675 4_675
H7B Ag1 C10 78.3(9) . 4_675
H7C Ag1 C10 111.7(9) . 4_675
C7 Ag1 C10 93.33(6) . 4_675
B4 C1 B2 115.95(12) . .
B4 C1 B6 115.70(12) . .
B2 C1 B6 63.08(10) . .
B4 C1 B3 63.16(10) . .
B2 C1 B3 63.35(10) . .
B6 C1 B3 115.89(12) . .
B4 C1 B5 63.10(10) . .
B2 C1 B5 115.95(12) . .
B6 C1 B5 63.18(10) . .
B3 C1 B5 115.95(12) . .
B7 C7 Ag1 158.78(13) . .
C2 B2 C1 121.80(14) . .
C2 B2 B7 125.60(15) . .
C1 B2 B7 103.35(12) . .
C2 B2 B11 125.77(14) . .
C1 B2 B11 103.86(12) . .
B7 B2 B11 60.26(10) . .
C2 B2 B6 120.82(14) . .
C1 B2 B6 58.48(10) . .
B7 B2 B6 107.55(12) . .
B11 B2 B6 59.67(10) . .
C2 B2 B3 119.63(14) . .
C1 B2 B3 58.35(10) . .
B7 B2 B3 59.62(10) . .
B11 B2 B3 108.15(12) . .
B6 B2 B3 107.95(12) . .
C3 B3 C1 122.44(14) . .
C3 B3 B7 125.64(14) . .
C1 B3 B7 103.26(12) . .
C3 B3 B8 124.96(14) . .
C1 B3 B8 103.66(12) . .
B7 B3 B8 60.34(10) . .
C3 B3 B4 120.37(14) . .
C1 B3 B4 58.31(10) . .
B7 B3 B4 107.54(12) . .
B8 B3 B4 59.61(10) . .
C3 B3 B2 120.62(14) . .
C1 B3 B2 58.30(10) . .
B7 B3 B2 59.55(10) . .
B8 B3 B2 108.05(12) . .
B4 B3 B2 107.75(12) . .
C4 B4 C1 121.01(14) . .
C4 B4 B8 125.89(15) . .
C1 B4 B8 103.98(12) . .
C4 B4 B9 125.72(14) . .
C1 B4 B9 104.08(12) . .
B8 B4 B9 60.67(10) . .
C4 B4 B5 119.69(14) . .
C1 B4 B5 58.63(10) . .
B8 B4 B5 108.36(12) . .
B9 B4 B5 59.77(10) . .
C4 B4 B3 119.79(14) . .
C1 B4 B3 58.53(10) . .
B8 B4 B3 59.83(10) . .
B9 B4 B3 108.50(12) . .
B5 B4 B3 108.39(12) . .
C5 B5 C1 121.60(14) . .
C5 B5 B10 126.22(15) . .
C1 B5 B10 103.44(12) . .
C5 B5 B9 125.36(15) . .
C1 B5 B9 103.85(12) . .
B10 B5 B9 60.34(10) . .
C5 B5 B4 119.91(14) . .
C1 B5 B4 58.27(10) . .
B10 B5 B4 107.72(12) . .
B9 B5 B4 59.82(10) . .
C5 B5 B6 120.57(14) . .
C1 B5 B6 58.34(10) . .
B10 B5 B6 59.54(10) . .
B9 B5 B6 108.01(12) . .
B4 B5 B6 107.71(12) . .
C6 B6 C1 121.41(14) . .
C6 B6 B10 125.70(14) . .
C1 B6 B10 103.75(12) . .
C6 B6 B11 125.65(15) . .
C1 B6 B11 104.07(12) . .
B10 B6 B11 60.40(10) . .
C6 B6 B2 120.15(14) . .
C1 B6 B2 58.44(10) . .
B10 B6 B2 108.12(12) . .
B11 B6 B2 59.98(10) . .
C6 B6 B5 119.69(15) . .
C1 B6 B5 58.49(10) . .
B10 B6 B5 59.79(10) . .
B11 B6 B5 108.38(12) . .
B2 B6 B5 108.20(12) . .
C7 B7 B2 120.78(14) . .
C7 B7 B3 120.57(14) . .
B2 B7 B3 60.83(10) . .
C7 B7 B12 122.41(14) . .
B2 B7 B12 108.37(12) . .
B3 B7 B12 108.16(12) . .
C7 B7 B8 121.48(14) . .
B2 B7 B8 108.70(12) . .
B3 B7 B8 59.89(10) . .
B12 B7 B8 60.05(10) . .
C7 B7 B11 121.56(14) . .
B2 B7 B11 60.13(10) . .
B3 B7 B11 109.01(12) . .
B12 B7 B11 60.37(10) . .
B8 B7 B11 108.77(12) . .
C8 B8 B4 122.29(14) . .
C8 B8 B3 120.69(14) . .
B4 B8 B3 60.56(10) . .
C8 B8 B12 122.17(14) . .
B4 B8 B12 107.56(12) . .
B3 B8 B12 107.82(12) . .
C8 B8 B7 121.05(14) . .
B4 B8 B7 107.83(12) . .
B3 B8 B7 59.77(10) . .
B12 B8 B7 59.74(10) . .
C8 B8 B9 122.78(13) . .
B4 B8 B9 59.83(10) . .
B3 B8 B9 108.41(12) . .
B12 B8 B9 59.81(10) . .
B7 B8 B9 107.67(12) . .
C9 B9 B5 120.82(14) . .
C9 B9 B4 121.92(14) . .
B5 B9 B4 60.41(10) . .
C9 B9 B12 122.66(14) . .
B5 B9 B12 107.64(12) . .
B4 B9 B12 107.25(12) . .
C9 B9 B10 121.50(14) . .
B5 B9 B10 59.81(10) . .
B4 B9 B10 107.77(12) . .
B12 B9 B10 59.75(10) . .
C9 B9 B8 122.75(14) . .
B5 B9 B8 107.94(12) . .
B4 B9 B8 59.50(10) . .
B12 B9 B8 59.76(10) . .
B10 B9 B8 107.57(12) . .
C10 B10 B6 120.91(14) . .
C10 B10 B5 120.95(14) . .
B6 B10 B5 60.68(10) . .
C10 B10 B12 122.56(14) . .
B6 B10 B12 107.99(12) . .
B5 B10 B12 107.86(12) . .
C10 B10 B11 121.41(14) . .
B6 B10 B11 59.91(10) . .
B5 B10 B11 108.71(12) . .
B12 B10 B11 60.32(10) . .
C10 B10 B9 121.70(14) . .
B6 B10 B9 108.52(12) . .
B5 B10 B9 59.84(10) . .
B12 B10 B9 60.01(10) . .
B11 B10 B9 108.73(12) . .
C11 B11 B6 121.79(15) . .
C11 B11 B2 121.28(14) . .
B6 B11 B2 60.35(10) . .
C11 B11 B7 122.00(14) . .
B6 B11 B7 107.58(12) . .
B2 B11 B7 59.61(10) . .
C11 B11 B10 122.46(14) . .
B6 B11 B10 59.69(10) . .
B2 B11 B10 107.84(12) . .
B7 B11 B10 107.26(12) . .
C11 B11 B12 122.65(14) . .
B6 B11 B12 107.27(12) . .
B2 B11 B12 107.33(12) . .
B7 B11 B12 59.58(10) . .
B10 B11 B12 59.63(10) . .
C12 B12 B7 121.46(14) . .
C12 B12 B10 122.00(14) . .
B7 B12 B10 107.97(12) . .
C12 B12 B8 120.96(14) . .
B7 B12 B8 60.22(10) . .
B10 B12 B8 108.49(12) . .
C12 B12 B9 121.23(14) . .
B7 B12 B9 108.54(12) . .
B10 B12 B9 60.24(10) . .
B8 B12 B9 60.43(10) . .
C12 B12 B11 121.55(14) . .
B7 B12 B11 60.05(10) . .
B10 B12 B11 60.05(10) . .
B8 B12 B11 108.65(12) . .
B9 B12 B11 108.70(12) . .

loop_
_geom_bond_atom_site_label_1
_geom_bond_atom_site_label_2
_geom_bond_distance
_geom_bond_site_symmetry_2
Ag1 H7A 2.17(6) .
Ag1 H10C 2.2178 4_675
Ag1 H10E 2.4773 4_675
Ag1 H7B 2.49(4) .
Ag1 H7C 2.65(4) .
Ag1 C7 2.6535(18) .
Ag1 C10 2.7716(18) 4_675
C1 B4 1.708(2) .
C1 B2 1.711(2) .
C1 B6 1.712(2) .
C1 B3 1.712(2) .
C1 B5 1.714(2) .
C2 B2 1.588(2) .
C3 B3 1.588(2) .
C4 B4 1.597(2) .
C5 B5 1.590(3) .
C6 B6 1.595(2) .
C7 B7 1.601(2) .
C8 B8 1.603(2) .
C9 B9 1.606(2) .
C10 B10 1.611(2) .
C11 B11 1.601(2) .
C12 B12 1.608(2) .
B2 B7 1.774(2) .
B2 B11 1.784(2) .
B2 B6 1.790(3) .
B2 B3 1.797(2) .
B3 B7 1.776(2) .
B3 B8 1.778(2) .
B3 B4 1.791(2) .
B4 B8 1.774(3) .
B4 B9 1.780(3) .
B4 B5 1.791(3) .
B5 B10 1.779(3) .
B5 B9 1.779(3) .
B5 B6 1.795(3) .
B6 B10 1.774(3) .
B6 B11 1.778(3) .
B7 B12 1.777(2) .
B7 B8 1.786(2) .
B7 B11 1.786(3) .
B8 B12 1.783(2) .
B8 B9 1.795(2) .
B9 B12 1.784(3) .
B9 B10 1.788(2) .
B10 B12 1.779(2) .
B10 B11 1.787(3) .
B11 B12 1.792(3) .
